data_4133298
loop_
_publ_author_name
'Mart\'inez-Mart\'inez, Antonio J'
'Tegner, Bengt E.'
'McKay, Alasdair I.'
'Bukvic, Alexander J.'
'Rees, Nicholas H.'
'Tizzard, Graham J.'
'Coles, Simon J.'
'Warren, Mark R.'
'Macgregor, Stuart A.'
'Weller, Andrew S.'

_publ_section_title
;
 Modulation of \s-Alkane Interactions in
 [Rh(L<sub>2</sub>)(alkane)]<sup>+</sup> Solid-State Molecular
 Organometallic (SMOM) Systems by Variation of the Chelating Phosphine and
 Alkane: Access to \h<sup>2</sup>,\h<sup>2</sup>-\s-Alkane Rh(I),
 \h<sup>1</sup>-\s-Alkane Rh(III) Complexes, and Alkane Encapsulation.
;
_journal_issue 44
_journal_name_full 'Journal of the American Chemical Society'
_journal_page_first 14958
_journal_page_last 14970
_journal_paper_doi 10.1021/jacs.8b09364
_journal_volume 140
_journal_year 2018
_chemical_formula_moiety 'C35 H64 P2 Rh, C32 H12 B F24'
_chemical_formula_sum 'C67 H76 B F24 P2 Rh'
_chemical_formula_weight 1512.93
_space_group_crystal_system monoclinic
_space_group_IT_number 14
_space_group_name_Hall '-P 2yn'
_space_group_name_H-M_alt 'P 1 21/n 1'
_atom_sites_solution_hydrogens mixed
_atom_sites_solution_primary dual
_audit_creation_date 2018-08-29
_audit_creation_method
;
Olex2 1.2
(compiled 2018.05.29 svn.r3508 for OlexSys, GUI svn.r5506)
;
_cell_angle_alpha 90
_cell_angle_beta 92.2234(6)
_cell_angle_gamma 90
_cell_formula_units_Z 4
_cell_length_a 19.00320(12)
_cell_length_b 18.02691(11)
_cell_length_c 20.06660(11)
_cell_measurement_reflns_used 39280
_cell_measurement_temperature 150.0(4)
_cell_measurement_theta_max 76.1490
_cell_measurement_theta_min 3.1040
_cell_volume 6869.02(7)
_computing_cell_refinement 'CrysAlisPro 1.171.38.46 (Rigaku OD, 2015)'
_computing_data_collection 'CrysAlisPro 1.171.38.46 (Rigaku OD, 2015)'
_computing_data_reduction 'CrysAlisPro 1.171.38.46 (Rigaku OD, 2015)'
_computing_molecular_graphics 'Olex2 (Dolomanov et al., 2009)'
_computing_publication_material 'Olex2 (Dolomanov et al., 2009)'
_computing_structure_refinement 'ShelXL (Sheldrick, 2015)'
_computing_structure_solution 'ShelXT (Sheldrick, 2015)'
_diffrn_ambient_environment N~2~
_diffrn_ambient_temperature 150.0(4)
_diffrn_detector 'CCD plate'
_diffrn_detector_area_resol_mean 10.4102
_diffrn_detector_type Atlas
_diffrn_measured_fraction_theta_full 0.999
_diffrn_measured_fraction_theta_max 0.993
_diffrn_measurement_details
;
List of Runs (angles in degrees, time in seconds):

  # Type    Start    End  Width  t~exp~   \w     \q     \k     \f   Frames
--------------------------------------------------------------------------
  1  \w    -28.00  -1.00   1.00    1.50    --  -42.41  38.00  30.00   27
  2  \w    -42.00   5.00   1.00    1.50    --  -42.41  37.00-128.00   47
  3  \w    -99.00  -9.00   1.00    1.50    --  -42.41 -19.00  60.00   90
  4  \w     97.00 124.00   1.00    1.50    --   42.41 178.00-150.00   27
  5  \w     57.00 129.00   1.00    1.50    --   42.41 178.00  30.00   72
  6  \w    107.00 134.00   1.00    6.00    --  111.00 125.00 120.00   27
  7  \w    150.00 175.00   1.00    6.00    --  111.00 125.00 120.00   25
  8  \w     90.00 176.00   1.00    6.00    --  111.00  45.00 -60.00   86
  9  \w    145.00 176.00   1.00    6.00    --  111.00  30.00-180.00   31
 10  \w    103.00 139.00   1.00    6.00    --  111.00 -61.00-180.00   36
 11  \w     95.00 121.00   1.00    6.00    --  111.00-125.00-120.00   26
 12  \w     77.00 121.00   1.00    6.00    --  111.00-125.00 -60.00   44
 13  \w     74.00  99.00   1.00    6.00    --  111.00 -95.00  30.00   25
 14  \w     81.00 117.00   1.00    6.00    --  111.00-125.00  30.00   36
 15  \w     47.00  91.00   1.00    6.00    --  111.00 -45.00 -90.00   44
 16  \w     64.00  99.00   1.00    6.00    --  111.00 -95.00-150.00   35
 17  \w     52.00  78.00   1.00    6.00    --  111.00 -30.00-180.00   26
 18  \w     43.00  81.00   1.00    6.00    --  111.00 -61.00-180.00   38
 19  \w     41.00  99.00   1.00    6.00    --  111.00 -45.00-180.00   58
 20  \w     39.00 105.00   1.00    6.00    --  111.00-125.00-150.00   66
 21  \w     36.00  61.00   1.00    6.00    --  111.00 -30.00   0.00   25
 22  \w     40.00  81.00   1.00    6.00    --  111.00 -30.00  30.00   41
 23  \w     31.00  56.00   1.00    6.00    --  111.00 -95.00  30.00   25
 24  \w     95.00 178.00   1.00    6.00    --  111.00  45.00-150.00   83
 25  \w    -94.00  -5.00   1.00    1.50    --  -42.41 -19.00 150.00   89
 26  \w      3.00  81.00   1.00    1.50    --   42.41 -99.00  60.00   78
 27  \w     88.00 124.00   1.00    1.50    --   42.41 178.00 -60.00   36
 28  \w    114.00 139.00   1.00    6.00    --  111.00 -61.00  60.00   25
 29  \w    146.00 178.00   1.00    6.00    --  111.00  30.00 150.00   32
 30  \w    111.00 177.00   1.00    6.00    --  111.00  30.00 -90.00   66
 31  \w     96.00 126.00   1.00    6.00    --  111.00  30.00 150.00   30
 32  \w     74.00 120.00   1.00    6.00    --  111.00-125.00-180.00   46
 33  \w     62.00  96.00   1.00    6.00    --  111.00 -45.00 -60.00   34
 34  \w     76.00 120.00   1.00    6.00    --  111.00-125.00   0.00   44
 35  \w    109.00 135.00   1.00    6.00    --  111.00  45.00 -30.00   26
 36  \w    153.00 178.00   1.00    6.00    --  111.00  45.00 -30.00   25
 37  \w     40.00  78.00   1.00    6.00    --  111.00 -45.00  90.00   38
 38  \w     67.00  93.00   1.00    6.00    --  111.00 -45.00   0.00   26
 39  \w     83.00 108.00   1.00    6.00    --  111.00-125.00 -30.00   25
 40  \w     42.00  68.00   1.00    6.00    --  111.00-125.00 -30.00   26
 41  \w     45.00  83.00   1.00    6.00    --  111.00 -77.00  90.00   38
 42  \w     98.00 125.00   1.00    6.00    --  111.00 -77.00  90.00   27
 43  \w     93.00 119.00   1.00    6.00    --  111.00  45.00-120.00   26
 44  \w    139.00 171.00   1.00    6.00    --  111.00  45.00-120.00   32
 45  \w    117.00 142.00   1.00    6.00    --  111.00 -77.00 -90.00   25
 46  \w     95.00 121.00   1.00    6.00    --  111.00-125.00  90.00   26
 47  \w     50.00 109.00   1.00    6.00    --  111.00 -95.00  60.00   59
 48  \w     89.00 116.00   1.00    6.00    --  111.00  45.00-180.00   27
 49  \w    120.00 148.00   1.00    6.00    --  111.00  45.00-180.00   28
 50  \w     44.00  71.00   1.00    6.00    --  111.00 -30.00 -30.00   27
 51  \w     48.00  82.00   1.00    6.00    --  111.00 -95.00  90.00   34
 52  \w    105.00 130.00   1.00    6.00    --  111.00 125.00 -90.00   25
 53  \w     86.00 112.00   1.00    6.00    --  111.00 -61.00  60.00   26
;
_diffrn_measurement_device 'four-circle diffractometer'
_diffrn_measurement_device_type 'SuperNova, Dual, Cu at zero, Atlas'
_diffrn_measurement_method '\w scans'
_diffrn_orient_matrix_type 'CrysAlisPro convention (1999,Acta A55,543-557)'
_diffrn_orient_matrix_UB_11 -0.0713125000
_diffrn_orient_matrix_UB_12 0.0240991000
_diffrn_orient_matrix_UB_13 -0.0321705000
_diffrn_orient_matrix_UB_21 0.0177294000
_diffrn_orient_matrix_UB_22 0.0816493000
_diffrn_orient_matrix_UB_23 0.0160602000
_diffrn_orient_matrix_UB_31 0.0343716000
_diffrn_orient_matrix_UB_32 0.0078804000
_diffrn_orient_matrix_UB_33 -0.0678678000
_diffrn_radiation_monochromator mirror
_diffrn_radiation_probe x-ray
_diffrn_radiation_type CuK\a
_diffrn_radiation_wavelength 1.54184
_diffrn_reflns_av_R_equivalents 0.0420
_diffrn_reflns_av_unetI/netI 0.0233
_diffrn_reflns_Laue_measured_fraction_full 0.999
_diffrn_reflns_Laue_measured_fraction_max 0.993
_diffrn_reflns_limit_h_max 23
_diffrn_reflns_limit_h_min -23
_diffrn_reflns_limit_k_max 22
_diffrn_reflns_limit_k_min -21
_diffrn_reflns_limit_l_max 21
_diffrn_reflns_limit_l_min -25
_diffrn_reflns_number 88409
_diffrn_reflns_point_group_measured_fraction_full 0.999
_diffrn_reflns_point_group_measured_fraction_max 0.993
_diffrn_reflns_theta_full 67.684
_diffrn_reflns_theta_max 76.264
_diffrn_reflns_theta_min 4.657
_diffrn_source 'micro-focus sealed X-ray tube'
_diffrn_source_type 'SuperNova (Cu) X-ray Source'
_exptl_absorpt_coefficient_mu 3.385
_exptl_absorpt_correction_T_max 1.00000
_exptl_absorpt_correction_T_min 0.57020
_exptl_absorpt_correction_type multi-scan
_exptl_absorpt_process_details
;
CrysAlisPro 1.171.38.46 (Rigaku Oxford Diffraction, 2015)
Empirical absorption correction using spherical harmonics,
 implemented in SCALE3 ABSPACK scaling algorithm.
;
_exptl_crystal_colour 'reddish violet'
_exptl_crystal_colour_modifier reddish
_exptl_crystal_colour_primary violet
_exptl_crystal_density_diffrn 1.463
_exptl_crystal_description prism
_exptl_crystal_F_000 3096
_exptl_crystal_size_max 0.29
_exptl_crystal_size_mid 0.15
_exptl_crystal_size_min 0.1
_refine_diff_density_max 1.241
_refine_diff_density_min -0.532
_refine_diff_density_rms 0.076
_refine_ls_extinction_method none
_refine_ls_goodness_of_fit_ref 1.032
_refine_ls_hydrogen_treatment mixed
_refine_ls_matrix_type full
_refine_ls_number_parameters 1128
_refine_ls_number_reflns 14284
_refine_ls_number_restraints 1162
_refine_ls_restrained_S_all 1.054
_refine_ls_R_factor_all 0.0425
_refine_ls_R_factor_gt 0.0388
_refine_ls_shift/su_max 0.005
_refine_ls_shift/su_mean 0.000
_refine_ls_structure_factor_coef Fsqd
_refine_ls_weighting_details 'w=1/[\s^2^(Fo^2^)+(0.0743P)^2^+2.7363P] where P=(Fo^2^+2Fc^2^)/3'
_refine_ls_weighting_scheme calc
_refine_ls_wR_factor_gt 0.1024
_refine_ls_wR_factor_ref 0.1067
_reflns_Friedel_coverage 0.000
_reflns_number_gt 13047
_reflns_number_total 14284
_reflns_threshold_expression 'I > 2\s(I)'
_cod_data_source_file ja8b09364_si_002.cif
_cod_data_source_block 3-NBA
_cod_database_code 4133298
_shelx_shelxl_version_number 2018/1
_chemical_oxdiff_formula 'C67 H79 P2 Rh1 F24 B1'
_shelx_space_group_comment
;
The symmetry employed for this shelxl refinement is uniquely defined
by the following loop, which should always be used as a source of
symmetry information in preference to the above space-group names.
They are only intended as comments.
;
_shelx_estimated_absorpt_t_max 0.728
_shelx_estimated_absorpt_t_min 0.440
_reflns_odcompleteness_completeness 99.97
_reflns_odcompleteness_iscentric 1
_reflns_odcompleteness_theta 74.33
_olex2_refinement_description
;
1. Fixed Uiso
 At 1.2 times of:
  All C(H) groups, All C(H,H) groups
2. Restrained distances
 C50-F7 \\sim C50-F8 \\sim C50-F9 \\sim C50-F7A \\sim C50-F8A \\sim C50-F9A
 with sigma of 0.02
 F7-F8 \\sim F8-F9 \\sim F9-F7 \\sim F7A-F8A \\sim F8A-F9A \\sim F9A-F7A
 with sigma of 0.02
 C59-F16 \\sim C59-F17 \\sim C59-F18 \\sim C59-F16A \\sim C59-F17A \\sim
C59-F18A
 with sigma of 0.02
 C59-F16 \\sim C59-F17 \\sim C59-F18 \\sim C59-F16B \\sim C59-F17B \\sim
C59-F18B
 with sigma of 0.02
 F16-F17 \\sim F17-F18 \\sim F18-F16 \\sim F16A-F17A \\sim F17A-F18A \\sim
F18A-F16A
 with sigma of 0.02
 F16-F17 \\sim F17-F18 \\sim F18-F16 \\sim F16B-F17B \\sim F17B-F18B \\sim
F18B-F16B
 with sigma of 0.02
 C67-F22 \\sim C67-F23 \\sim C67-F24 \\sim C67-F22A \\sim C67-F23A \\sim
C67-F24A
 with sigma of 0.02
 F22-F23 \\sim F23-F24 \\sim F24-F22 \\sim F22A-F23A \\sim F23A-F24A \\sim
F24A-F22A
 with sigma of 0.02
 C67-F22 \\sim C67-F23 \\sim C67-F24 \\sim C67-F22B \\sim C67-F23B \\sim
C67-F24B
 with sigma of 0.02
 F22-F23 \\sim F23-F24 \\sim F24-F22 \\sim F22B-F23B \\sim F23B-F24B \\sim
F24B-F22B
 with sigma of 0.02
 C66-F19 \\sim C66-F20 \\sim C66-F21 \\sim C66-F19A \\sim C66-F20A \\sim
C66-F21A
 with sigma of 0.02
 C66-F19 \\sim C66-F20 \\sim C66-F21 \\sim C66-F19B \\sim C66-F20B \\sim
C66-F21B
 with sigma of 0.02
 F19-F20 \\sim F20-F21 \\sim F21-F19 \\sim F19A-F20A \\sim F20A-F21A \\sim
F21A-F19A
 with sigma of 0.02
 F19-F20 \\sim F20-F21 \\sim F21-F19 \\sim F19B-F20B \\sim F20B-F21B \\sim
F21B-F19B
 with sigma of 0.02
 C51-F10 \\sim C51-F11 \\sim C51-F12 \\sim C51-F10A \\sim C51-F11A \\sim
C51-F12A
 with sigma of 0.02
 C51-F10 \\sim C51-F11 \\sim C51-F12 \\sim C51-F10B \\sim C51-F11B \\sim
C51-F12B
 with sigma of 0.02
 F10-F11 \\sim F11-F12 \\sim F12-F10 \\sim F10A-F11A \\sim F11A-F12A \\sim
F12A-F10A
 with sigma of 0.02
 F10-F11 \\sim F11-F12 \\sim F12-F10 \\sim F10B-F11B \\sim F11B-F12B \\sim
F12B-F10B
 with sigma of 0.02
3. Uiso/Uaniso restraints and constraints
C50 \\sim F7 \\sim F8 \\sim F9 \\sim F7A \\sim F8A \\sim F9A: within 2A with
sigma of 0.04 and sigma for terminal atoms of 0.08
C59 \\sim F16 \\sim F17 \\sim F18 \\sim F16A \\sim F17A \\sim F18A: within 2A
with sigma of 0.01 and sigma for terminal atoms of 0.01
C59 \\sim F16 \\sim F17 \\sim F18 \\sim F16B \\sim F17B \\sim F18B: within 2A
with sigma of 0.01 and sigma for terminal atoms of 0.01
C67 \\sim F22 \\sim F23 \\sim F24 \\sim F22A \\sim F23A \\sim F24A: within 2A
with sigma of 0.04 and sigma for terminal atoms of 0.08
C67 \\sim F22 \\sim F23 \\sim F24 \\sim F22B \\sim F23B \\sim F24B: within 2A
with sigma of 0.04 and sigma for terminal atoms of 0.08
C66 \\sim F19 \\sim F20 \\sim F21 \\sim F19A \\sim F20A \\sim F21A: within 2A
with sigma of 0.01 and sigma for terminal atoms of 0.01
C66 \\sim F19 \\sim F20 \\sim F21 \\sim F19B \\sim F20B \\sim F21B: within 2A
with sigma of 0.01 and sigma for terminal atoms of 0.01
C51 \\sim F10 \\sim F11 \\sim F12 \\sim F10A \\sim F11A \\sim F12A: within 2A
with sigma of 0.04 and sigma for terminal atoms of 0.08
C51 \\sim F10 \\sim F11 \\sim F12 \\sim F10B \\sim F11B \\sim F12B: within 2A
with sigma of 0.04 and sigma for terminal atoms of 0.08
Uanis(F19A) \\sim Ueq, Uanis(F19B) \\sim Ueq: with sigma of 0.01 and sigma for
terminal atoms of 0.02
Uanis(F19) \\sim Ueq, Uanis(F19A) \\sim Ueq: with sigma of 0.01 and sigma for
terminal atoms of 0.02
4. Rigid body (RIGU) restrains
 C50, F7, F8, F9, F7A, F8A, F9A
 with sigma for 1-2 distances of 0.004 and sigma for 1-3 distances of 0.004
 C59, F16, F17, F18, F16A, F17A, F18A
 with sigma for 1-2 distances of 0.004 and sigma for 1-3 distances of 0.004
 C59, F16, F17, F18, F16B, F17B, F18B
 with sigma for 1-2 distances of 0.004 and sigma for 1-3 distances of 0.004
 C67, F22, F23, F24, F22A, F23A, F24A
 with sigma for 1-2 distances of 0.004 and sigma for 1-3 distances of 0.004
 C67, F22, F23, F24, F22B, F23B, F24B
 with sigma for 1-2 distances of 0.004 and sigma for 1-3 distances of 0.004
 C66, F19, F20, F21, F19A, F20A, F21A
 with sigma for 1-2 distances of 0.004 and sigma for 1-3 distances of 0.004
 C66, F19, F20, F21, F19B, F20B, F21B
 with sigma for 1-2 distances of 0.004 and sigma for 1-3 distances of 0.004
 C51, F10, F11, F12, F10A, F11A, F12A
 with sigma for 1-2 distances of 0.004 and sigma for 1-3 distances of 0.004
 C51, F10, F11, F12, F10B, F11B, F12B
 with sigma for 1-2 distances of 0.004 and sigma for 1-3 distances of 0.004
5. Others
 1*[Sof(F10)+Sof(F11)+Sof(F12)]+1*[Sof(F10A)+Sof(F11A)+Sof(F12A)]+1*[Sof(F10B)+
 Sof(F11B)+Sof(F12B)]=1 with esd of 0.0001
 1*[Sof(F16)+Sof(F17)+Sof(F18)]+1*[Sof(F16A)+Sof(F17A)+Sof(F18A)]+1*[Sof(F16B)+
 Sof(F17B)+Sof(F18B)]=1 with esd of 0.0001
 1*[Sof(F19)+Sof(F20)+Sof(F21)]+1*[Sof(F19A)+Sof(F20A)+Sof(F21A)]+1*[Sof(F19B)+
 Sof(F20B)+Sof(F21B)]=1 with esd of 0.0001
 1*[Sof(F22)+Sof(F23)+Sof(F24)]+1*[Sof(F22A)+Sof(F23A)+Sof(F24A)]+1*[Sof(F22B)+
 Sof(F23B)+Sof(F24B)]=1 with esd of 0.0001
 Sof(F7A)=Sof(F8A)=Sof(F9A)=1-FVAR(1)
 Sof(F7)=Sof(F8)=Sof(F9)=FVAR(1)
 Sof(F10)=Sof(F11)=Sof(F12)=FVAR(2)
 Sof(F10A)=Sof(F11A)=Sof(F12A)=FVAR(3)
 Sof(F10B)=Sof(F11B)=Sof(F12B)=FVAR(4)
 Sof(F16)=Sof(F17)=Sof(F18)=FVAR(5)
 Sof(F16A)=Sof(F17A)=Sof(F18A)=FVAR(6)
 Sof(F16B)=Sof(F17B)=Sof(F18B)=FVAR(7)
 Sof(F19)=Sof(F20)=Sof(F21)=FVAR(8)
 Sof(F19A)=Sof(F20A)=Sof(F21A)=FVAR(9)
 Sof(F19B)=Sof(F20B)=Sof(F21B)=FVAR(10)
 Sof(F22)=Sof(F23)=Sof(F24)=FVAR(11)
 Sof(F22A)=Sof(F23A)=Sof(F24A)=FVAR(12)
 Sof(F22B)=Sof(F23B)=Sof(F24B)=FVAR(13)
6.a Ternary CH refined with riding coordinates:
 C3(H3), C6(H6), C12(H12), C18(H18), C24(H24), C30(H30)
6.b Secondary CH2 refined with riding coordinates:
 C4(H4A,H4B), C5(H5A,H5B), C7(H7A,H7B), C8(H8A,H8B), C9(H9A,H9B), C10(H10A,
 H10B), C11(H11A,H11B), C13(H13A,H13B), C14(H14A,H14B), C15(H15A,H15B),
 C16(H16A,H16B), C17(H17A,H17B), C19(H19A,H19B), C20(H20A,H20B), C21(H21A,H21B),
  C22(H22A,H22B), C23(H23A,H23B), C25(H25A,H25B), C26(H26A,H26B), C27(H27A,
 H27B), C28(H28A,H28B), C29(H29A,H29B), C31(H31A,H31B), C32(H32A,H32B),
 C33(H33A,H33B), C34(H34A,H34B), C35(H35A,H35B)
6.c Aromatic/amide H refined with riding coordinates:
 C37(H37), C39(H39), C41(H41), C45(H45), C47(H47), C49(H49), C53(H53),
 C55(H55), C57(H57), C61(H61), C63(H63), C65(H65)
;
_olex2_submission_special_instructions 'No special instructions were received'
_oxdiff_exptl_absorpt_empirical_details
;
Empirical correction (ABSPACK) includes:
- Absorption correction using spherical harmonics
- Frame scaling
- Detector area scaling
;
_oxdiff_exptl_absorpt_empirical_full_max 1.577
_oxdiff_exptl_absorpt_empirical_full_min 0.670

loop_
_space_group_symop_operation_xyz
'x, y, z'
'-x+1/2, y+1/2, -z+1/2'
'-x, -y, -z'
'x-1/2, -y-1/2, z-1/2'

loop_
_atom_site_label
_atom_site_type_symbol
_atom_site_fract_x
_atom_site_fract_y
_atom_site_fract_z
_atom_site_U_iso_or_equiv
_atom_site_adp_type
_atom_site_occupancy
_atom_site_site_symmetry_order
_atom_site_calc_flag
_atom_site_refinement_flags_posn
_atom_site_refinement_flags_adp
_atom_site_refinement_flags_occupancy
_atom_site_disorder_assembly
_atom_site_disorder_group
Rh1 Rh 1.00967(2) 0.25640(2) 0.25679(2) 0.01920(6) Uani 1 1 d . . . . .
P1 P 0.97685(2) 0.17737(2) 0.33422(2) 0.01848(9) Uani 1 1 d . . . . .
P2 P 1.01952(2) 0.17564(2) 0.17405(2) 0.01757(9) Uani 1 1 d . . . . .
F1 F 0.84054(9) 0.95679(10) 0.36955(7) 0.0532(4) Uani 1 1 d . . . . .
F2 F 0.75810(9) 0.88599(10) 0.33343(10) 0.0595(5) Uani 1 1 d . . . . .
F3 F 0.76571(9) 0.99609(9) 0.29550(8) 0.0553(4) Uani 1 1 d . . . . .
F4 F 0.94407(8) 0.95294(8) 0.05493(6) 0.0410(3) Uani 1 1 d . . . . .
F5 F 0.85310(11) 0.88665(11) 0.03648(7) 0.0593(5) Uani 1 1 d . . . . .
F6 F 0.84402(10) 0.99962(10) 0.07293(8) 0.0590(5) Uani 1 1 d . . . . .
F13 F 1.12799(9) 0.62349(13) 0.45082(11) 0.0758(7) Uani 1 1 d . . . . .
F14 F 1.04902(10) 0.58383(14) 0.51180(8) 0.0710(6) Uani 1 1 d . . . . .
F15 F 1.07921(14) 0.51763(11) 0.43258(12) 0.0868(8) Uani 1 1 d . . . . .
C1 C 1.02249(13) 0.37901(12) 0.30212(11) 0.0334(4) Uani 1 1 d . . . . .
H1B H 1.0593(17) 0.3890(18) 0.3335(16) 0.050(8) Uiso 1 1 d . . . . .
H1A H 0.9933(14) 0.3336(14) 0.3220(12) 0.027(6) Uiso 1 1 d . . . . .
C2 C 1.04933(14) 0.37858(12) 0.23003(12) 0.0384(5) Uani 1 1 d . . . . .
H2B H 1.0996(18) 0.3865(19) 0.2307(16) 0.054(9) Uiso 1 1 d . . . . .
H2A H 1.0345(13) 0.3337(14) 0.1937(12) 0.025(6) Uiso 1 1 d . . . . .
C3 C 1.0108(2) 0.44574(14) 0.19752(14) 0.0550(8) Uani 1 1 d . . . . .
H3 H 1.033558 0.465996 0.157286 0.066 Uiso 1 1 calc R . . . .
C4 C 0.9330(2) 0.42634(16) 0.18648(15) 0.0620(8) Uani 1 1 d . . . . .
H4A H 0.927121 0.377494 0.164423 0.074 Uiso 1 1 calc R . . . .
H4B H 0.908092 0.464541 0.159111 0.074 Uiso 1 1 calc R . . . .
C5 C 0.90588(17) 0.42453(17) 0.25812(15) 0.0560(7) Uani 1 1 d . . . . .
H5A H 0.867635 0.461075 0.263526 0.067 Uiso 1 1 calc R . . . .
H5B H 0.888446 0.374534 0.269511 0.067 Uiso 1 1 calc R . . . .
C6 C 0.97123(17) 0.44501(13) 0.30125(13) 0.0461(6) Uani 1 1 d . . . . .
H6 H 0.960865 0.464880 0.346350 0.055 Uiso 1 1 calc R . . . .
C7 C 1.0093(2) 0.49962(16) 0.25653(14) 0.0600(9) Uani 1 1 d . . . . .
H7A H 1.056974 0.512921 0.274393 0.072 Uiso 1 1 calc R . . . .
H7B H 0.981524 0.544950 0.246403 0.072 Uiso 1 1 calc R . . . .
C8 C 0.97927(11) 0.07626(10) 0.32617(9) 0.0258(4) Uani 1 1 d . . . . .
H8A H 0.976828 0.053920 0.371093 0.031 Uiso 1 1 calc R . . . .
H8B H 0.937125 0.059852 0.299588 0.031 Uiso 1 1 calc R . . . .
C9 C 1.04505(11) 0.04720(11) 0.29321(10) 0.0287(4) Uani 1 1 d . . . . .
H9A H 1.081430 0.086540 0.294470 0.034 Uiso 1 1 calc R . . . .
H9B H 1.063971 0.004446 0.319172 0.034 Uiso 1 1 calc R . . . .
C10 C 1.03091(11) 0.02317(11) 0.22114(10) 0.0273(4) Uani 1 1 d . . . . .
H10A H 1.004438 -0.024131 0.221119 0.033 Uiso 1 1 calc R . . . .
H10B H 1.076639 0.013377 0.200822 0.033 Uiso 1 1 calc R . . . .
C11 C 0.98981(10) 0.07879(10) 0.17721(9) 0.0249(4) Uani 1 1 d . . . . .
H11A H 0.940643 0.079104 0.191818 0.030 Uiso 1 1 calc R . . . .
H11B H 0.988635 0.059357 0.131042 0.030 Uiso 1 1 calc R . . . .
C12 C 1.11022(9) 0.17104(11) 0.14252(9) 0.0236(4) Uani 1 1 d . . . . .
H12 H 1.110264 0.132314 0.106840 0.028 Uiso 1 1 calc R . . . .
C13 C 1.16612(10) 0.14880(13) 0.19634(11) 0.0325(4) Uani 1 1 d . . . . .
H13A H 1.166137 0.185215 0.233264 0.039 Uiso 1 1 calc R . . . .
H13B H 1.154203 0.099583 0.214666 0.039 Uiso 1 1 calc R . . . .
C14 C 1.23946(11) 0.14573(15) 0.16752(13) 0.0408(5) Uani 1 1 d . . . . .
H14A H 1.274528 0.132366 0.203289 0.049 Uiso 1 1 calc R . . . .
H14B H 1.240331 0.106817 0.132755 0.049 Uiso 1 1 calc R . . . .
C15 C 1.25927(10) 0.21999(14) 0.13739(12) 0.0359(5) Uani 1 1 d . . . . .
H15A H 1.261833 0.258333 0.172725 0.043 Uiso 1 1 calc R . . . .
H15B H 1.306218 0.216145 0.117939 0.043 Uiso 1 1 calc R . . . .
C16 C 1.20520(12) 0.24244(14) 0.08376(13) 0.0378(5) Uani 1 1 d . . . . .
H16A H 1.206181 0.206623 0.046411 0.045 Uiso 1 1 calc R . . . .
H16B H 1.217345 0.291986 0.066301 0.045 Uiso 1 1 calc R . . . .
C17 C 1.13114(12) 0.24476(13) 0.11083(14) 0.0370(5) Uani 1 1 d . . . . .
H17A H 1.096929 0.256857 0.073968 0.044 Uiso 1 1 calc R . . . .
H17B H 1.128904 0.284667 0.144576 0.044 Uiso 1 1 calc R . . . .
C18 C 0.96567(9) 0.21144(10) 0.10155(9) 0.0213(3) Uani 1 1 d . . . . .
H18 H 0.983968 0.262178 0.091912 0.026 Uiso 1 1 calc R . . . .
C19 C 0.97167(11) 0.16626(13) 0.03692(9) 0.0294(4) Uani 1 1 d . . . . .
H19A H 1.021786 0.162477 0.025613 0.035 Uiso 1 1 calc R . . . .
H19B H 0.953665 0.115426 0.043929 0.035 Uiso 1 1 calc R . . . .
C20 C 0.92984(11) 0.20266(14) -0.02077(10) 0.0344(5) Uani 1 1 d . . . . .
H20A H 0.951522 0.251016 -0.031203 0.041 Uiso 1 1 calc R . . . .
H20B H 0.931989 0.170831 -0.060844 0.041 Uiso 1 1 calc R . . . .
C21 C 0.85315(11) 0.21474(16) -0.00423(11) 0.0386(5) Uani 1 1 d . . . . .
H21A H 0.828655 0.241775 -0.041280 0.046 Uiso 1 1 calc R . . . .
H21B H 0.829717 0.166097 0.000619 0.046 Uiso 1 1 calc R . . . .
C22 C 0.84756(12) 0.25882(14) 0.06000(12) 0.0371(5) Uani 1 1 d . . . . .
H22A H 0.797395 0.263640 0.070865 0.044 Uiso 1 1 calc R . . . .
H22B H 0.866670 0.309297 0.053587 0.044 Uiso 1 1 calc R . . . .
C23 C 0.88809(10) 0.22101(13) 0.11803(10) 0.0282(4) Uani 1 1 d . . . . .
H23A H 0.867017 0.171866 0.126609 0.034 Uiso 1 1 calc R . . . .
H23B H 0.884652 0.251407 0.158865 0.034 Uiso 1 1 calc R . . . .
C24 C 1.03357(9) 0.19900(11) 0.40899(9) 0.0231(3) Uani 1 1 d . . . . .
H24 H 1.019524 0.249792 0.423477 0.028 Uiso 1 1 calc R . . . .
C25 C 1.11232(10) 0.20379(14) 0.39506(10) 0.0323(4) Uani 1 1 d . . . . .
H25A H 1.130198 0.153953 0.383745 0.039 Uiso 1 1 calc R . . . .
H25B H 1.119264 0.236961 0.356553 0.039 Uiso 1 1 calc R . . . .
C26 C 1.15328(13) 0.23372(17) 0.45644(13) 0.0421(5) Uani 1 1 d . . . . .
H26A H 1.204047 0.235926 0.447263 0.050 Uiso 1 1 calc R . . . .
H26B H 1.137171 0.284689 0.466102 0.050 Uiso 1 1 calc R . . . .
C27 C 1.14247(12) 0.18430(16) 0.51699(11) 0.0416(5) Uani 1 1 d . . . . .
H27A H 1.167543 0.205963 0.556542 0.050 Uiso 1 1 calc R . . . .
H27B H 1.162741 0.134655 0.508936 0.050 Uiso 1 1 calc R . . . .
C28 C 1.06436(12) 0.17639(15) 0.53079(10) 0.0375(5) Uani 1 1 d . . . . .
H28A H 1.045401 0.225117 0.544107 0.045 Uiso 1 1 calc R . . . .
H28B H 1.058664 0.141374 0.568204 0.045 Uiso 1 1 calc R . . . .
C29 C 1.02272(11) 0.14803(13) 0.46901(9) 0.0303(4) Uani 1 1 d . . . . .
H29A H 0.972011 0.145963 0.478439 0.036 Uiso 1 1 calc R . . . .
H29B H 1.038415 0.097176 0.458329 0.036 Uiso 1 1 calc R . . . .
C30 C 0.88572(10) 0.19040(11) 0.36191(9) 0.0242(4) Uani 1 1 d . . . . .
H30 H 0.876167 0.149554 0.394044 0.029 Uiso 1 1 calc R . . . .
C31 C 0.83267(11) 0.18196(15) 0.30282(11) 0.0384(5) Uani 1 1 d . . . . .
H31A H 0.841095 0.221077 0.269436 0.046 Uiso 1 1 calc R . . . .
H31B H 0.839386 0.133193 0.281280 0.046 Uiso 1 1 calc R . . . .
C32 C 0.75722(12) 0.18793(18) 0.32595(14) 0.0505(7) Uani 1 1 d . . . . .
H32A H 0.723843 0.182942 0.287090 0.061 Uiso 1 1 calc R . . . .
H32B H 0.747922 0.147146 0.357450 0.061 Uiso 1 1 calc R . . . .
C33 C 0.74579(13) 0.26194(16) 0.35985(14) 0.0442(6) Uani 1 1 d . . . . .
H33A H 0.697072 0.264411 0.375499 0.053 Uiso 1 1 calc R . . . .
H33B H 0.751893 0.302600 0.327416 0.053 Uiso 1 1 calc R . . . .
C34 C 0.79756(12) 0.27202(15) 0.41868(12) 0.0387(5) Uani 1 1 d . . . . .
H34A H 0.787607 0.234789 0.453343 0.046 Uiso 1 1 calc R . . . .
H34B H 0.791097 0.321883 0.438191 0.046 Uiso 1 1 calc R . . . .
C35 C 0.87405(12) 0.26356(13) 0.39823(12) 0.0345(5) Uani 1 1 d . . . . .
H35A H 0.886217 0.305312 0.368764 0.041 Uiso 1 1 calc R . . . .
H35B H 0.905730 0.265802 0.438522 0.041 Uiso 1 1 calc R . . . .
C36 C 0.94104(9) 0.82138(10) 0.22917(9) 0.0202(3) Uani 1 1 d . . . . .
C37 C 0.89760(10) 0.85240(10) 0.27653(9) 0.0229(3) Uani 1 1 d . . . . .
H37 H 0.900883 0.834278 0.320992 0.027 Uiso 1 1 calc R . . . .
C38 C 0.84961(10) 0.90901(11) 0.26085(9) 0.0240(4) Uani 1 1 d . . . . .
C39 C 0.84316(10) 0.93765(10) 0.19669(10) 0.0249(4) Uani 1 1 d . . . . .
H39 H 0.810336 0.975928 0.185804 0.030 Uiso 1 1 calc R . . . .
C40 C 0.88629(10) 0.90845(10) 0.14901(9) 0.0233(3) Uani 1 1 d . . . . .
C41 C 0.93378(9) 0.85154(10) 0.16480(9) 0.0212(3) Uani 1 1 d . . . . .
H41 H 0.962198 0.832542 0.130815 0.025 Uiso 1 1 calc R . . . .
C42 C 0.80341(12) 0.93722(13) 0.31435(11) 0.0326(4) Uani 1 1 d . . . . .
C43 C 0.88078(12) 0.93684(12) 0.07872(10) 0.0317(4) Uani 1 1 d . . . . .
C44 C 1.07199(9) 0.81096(10) 0.26997(9) 0.0201(3) Uani 1 1 d . . . . .
C45 C 1.08370(9) 0.83876(10) 0.33471(9) 0.0218(3) Uani 1 1 d . . . . .
H45 H 1.052241 0.825283 0.368311 0.026 Uiso 1 1 calc R . . . .
C46 C 1.14007(10) 0.88557(10) 0.35129(9) 0.0242(4) Uani 1 1 d . . . . .
C47 C 1.18747(10) 0.90696(11) 0.30410(10) 0.0254(4) Uani 1 1 d . . . . .
H47 H 1.226247 0.938304 0.315618 0.030 Uiso 1 1 calc R . . . .
C48 C 1.17624(10) 0.88093(11) 0.23931(10) 0.0246(4) Uani 1 1 d . . . . .
C49 C 1.11979(10) 0.83422(10) 0.22289(9) 0.0226(3) Uani 1 1 d . . . . .
H49 H 1.113506 0.817556 0.178142 0.027 Uiso 1 1 calc R . . . .
C50 C 1.14874(12) 0.91322(13) 0.42164(11) 0.0359(5) Uani 1 1 d D U . . .
C51 C 1.22652(12) 0.90122(13) 0.18669(11) 0.0365(5) Uani 1 1 d D U . . .
C52 C 0.98001(9) 0.70558(10) 0.31069(9) 0.0199(3) Uani 1 1 d . . . . .
C53 C 1.03056(10) 0.67252(10) 0.35398(9) 0.0223(3) Uani 1 1 d . . . . .
H53 H 1.078805 0.684458 0.349293 0.027 Uiso 1 1 calc R . . . .
C54 C 1.01245(10) 0.62285(11) 0.40355(10) 0.0254(4) Uani 1 1 d . . . . .
C55 C 0.94267(11) 0.60311(11) 0.41177(10) 0.0275(4) Uani 1 1 d . . . . .
H55 H 0.930090 0.569757 0.445975 0.033 Uiso 1 1 calc R . . . .
C56 C 0.89208(10) 0.63358(11) 0.36857(10) 0.0266(4) Uani 1 1 d . . . . .
C57 C 0.91024(10) 0.68350(11) 0.31916(9) 0.0238(4) Uani 1 1 d . . . . .
H57 H 0.874148 0.703234 0.290260 0.029 Uiso 1 1 calc R . . . .
C58 C 1.06809(12) 0.58705(13) 0.44789(12) 0.0371(5) Uani 1 1 d . . . . .
C59 C 0.81674(12) 0.61115(14) 0.37566(12) 0.0387(5) Uani 1 1 d D U . . .
C60 C 1.01777(9) 0.70305(10) 0.18773(9) 0.0212(3) Uani 1 1 d . . . . .
C61 C 1.08424(10) 0.67110(11) 0.18001(9) 0.0246(4) Uani 1 1 d . . . . .
H61 H 1.121887 0.684610 0.210114 0.030 Uiso 1 1 calc R . . . .
C62 C 1.09680(11) 0.62033(11) 0.12977(10) 0.0283(4) Uani 1 1 d . . . . .
C63 C 1.04363(12) 0.59849(11) 0.08488(10) 0.0305(4) Uani 1 1 d . . . . .
H63 H 1.052488 0.564474 0.050027 0.037 Uiso 1 1 calc R . . . .
C64 C 0.97680(11) 0.62804(11) 0.09253(10) 0.0274(4) Uani 1 1 d . . . . .
C65 C 0.96418(10) 0.67868(10) 0.14299(10) 0.0240(4) Uani 1 1 d . . . . .
H65 H 0.917819 0.697320 0.147270 0.029 Uiso 1 1 calc R . . . .
C66 C 1.16865(13) 0.58722(14) 0.12366(13) 0.0428(5) Uani 1 1 d D U . . .
C67 C 0.91847(14) 0.60466(13) 0.04448(12) 0.0415(5) Uani 1 1 d D U . . .
B1 B 1.00252(11) 0.76018(12) 0.24932(10) 0.0186(4) Uani 1 1 d . . . . .
F19 F 1.2140(6) 0.5993(7) 0.1742(5) 0.0543(19) Uani 0.182(3) 1 d D U P A 9
F20 F 1.1647(6) 0.5108(5) 0.1177(7) 0.0526(19) Uani 0.182(3) 1 d D U P A 9
F21 F 1.2000(7) 0.6071(7) 0.0681(5) 0.055(2) Uani 0.182(3) 1 d D U P A 9
F22 F 0.9028(4) 0.5333(3) 0.0492(3) 0.0547(17) Uani 0.529(3) 1 d D U P B 12
F23 F 0.9415(4) 0.6098(3) -0.0202(2) 0.0449(13) Uani 0.529(3) 1 d D U P B 12
F24 F 0.8620(3) 0.6452(4) 0.0443(4) 0.050(2) Uani 0.529(3) 1 d D U P B 12
F19A F 1.2204(3) 0.6309(3) 0.1509(3) 0.0528(12) Uani 0.530(3) 1 d D U P A 10
F20A F 1.1747(3) 0.5223(3) 0.1530(3) 0.0647(14) Uani 0.530(3) 1 d D U P A 10
F21A F 1.1863(3) 0.5787(3) 0.0602(2) 0.0538(12) Uani 0.530(3) 1 d D U P A 10
F22A F 0.9352(6) 0.5779(6) -0.0107(5) 0.092(4) Uani 0.338(3) 1 d D U P B 13
F23A F 0.8750(6) 0.6635(6) 0.0309(7) 0.048(2) Uani 0.338(3) 1 d D U P B 13
F24A F 0.8706(4) 0.5582(6) 0.0733(5) 0.096(4) Uani 0.338(3) 1 d D U P B 13
F19B F 1.1741(5) 0.5464(5) 0.0704(4) 0.0620(19) Uani 0.288(3) 1 d D U P A 11
F20B F 1.2174(5) 0.6397(5) 0.1244(5) 0.0564(19) Uani 0.288(3) 1 d D U P A 11
F21B F 1.1843(5) 0.5445(5) 0.1781(4) 0.0534(18) Uani 0.288(3) 1 d D U P A 11
F22B F 0.9257(10) 0.5301(6) 0.0374(13) 0.035(4) Uani 0.133(3) 1 d D U P B 14
F23B F 0.9242(12) 0.6318(13) -0.0152(9) 0.068(7) Uani 0.133(3) 1 d D U P B 14
F24B F 0.8553(8) 0.6144(11) 0.0657(11) 0.062(6) Uani 0.133(3) 1 d D U P B 14
F10 F 1.2671(6) 0.9582(6) 0.2038(7) 0.052(2) Uani 0.550(3) 1 d D U P C 3
F11 F 1.1957(5) 0.9176(6) 0.1284(4) 0.072(3) Uani 0.550(3) 1 d D U P C 3
F12 F 1.2706(6) 0.8453(5) 0.1759(5) 0.077(3) Uani 0.550(3) 1 d D U P C 3
F10A F 1.2344(18) 0.9738(7) 0.1835(15) 0.062(8) Uani 0.084(3) 1 d D U P C 4
F11A F 1.2107(16) 0.8765(18) 0.1266(9) 0.054(7) Uani 0.084(3) 1 d D U P C 4
F12A F 1.2898(10) 0.8736(19) 0.2040(13) 0.061(7) Uani 0.084(3) 1 d D U P C 4
F7 F 1.1042(9) 0.9622(8) 0.4412(7) 0.061(3) Uani 0.43(3) 1 d D U P D 1
F8 F 1.1456(7) 0.8551(7) 0.4653(8) 0.0359(18) Uani 0.43(3) 1 d D U P D 1
F9 F 1.2145(5) 0.9389(9) 0.4338(5) 0.065(3) Uani 0.43(3) 1 d D U P D 1
F10B F 1.1928(9) 0.9433(7) 0.1397(6) 0.059(3) Uani 0.366(3) 1 d D U P C 5
F11B F 1.2513(8) 0.8445(7) 0.1534(7) 0.067(3) Uani 0.366(3) 1 d D U P C 5
F12B F 1.2808(9) 0.9419(8) 0.2074(11) 0.058(4) Uani 0.366(3) 1 d D U P C 5
F7A F 1.0872(4) 0.9489(4) 0.4381(4) 0.0385(14) Uani 0.57(3) 1 d D U P D 2
F8A F 1.1567(7) 0.8616(7) 0.4668(7) 0.056(2) Uani 0.57(3) 1 d D U P D 2
F9A F 1.1966(7) 0.9657(9) 0.4299(6) 0.097(4) Uani 0.57(3) 1 d D U P D 2
F16 F 0.8004(4) 0.5968(4) 0.4368(3) 0.0522(14) Uani 0.455(3) 1 d D U P E 6
F17 F 0.7724(2) 0.6695(3) 0.3559(3) 0.0504(11) Uani 0.455(3) 1 d D U P E 6
F18 F 0.7978(3) 0.5577(4) 0.3366(4) 0.0588(13) Uani 0.455(3) 1 d D U P E 6
F16A F 0.7777(5) 0.6644(6) 0.3952(8) 0.057(2) Uani 0.171(3) 1 d D U P E 7
F17A F 0.7880(6) 0.5885(8) 0.3156(4) 0.043(2) Uani 0.171(3) 1 d D U P E 7
F18A F 0.8101(5) 0.5517(7) 0.4151(7) 0.055(2) Uani 0.171(3) 1 d D U P E 7
F16B F 0.7926(4) 0.6263(4) 0.4359(3) 0.0460(15) Uani 0.374(3) 1 d D U P E 8
F17B F 0.7710(3) 0.6379(5) 0.3323(3) 0.0610(15) Uani 0.374(3) 1 d D U P E 8
F18B F 0.8097(3) 0.5348(3) 0.3713(4) 0.0536(13) Uani 0.374(3) 1 d D U P E 8

loop_
_atom_site_aniso_label
_atom_site_aniso_U_11
_atom_site_aniso_U_22
_atom_site_aniso_U_33
_atom_site_aniso_U_23
_atom_site_aniso_U_13
_atom_site_aniso_U_12
Rh1 0.02223(9) 0.01803(8) 0.01745(9) -0.00015(4) 0.00242(6) -0.00114(4)
P1 0.0177(2) 0.0212(2) 0.01653(19) 0.00166(15) 0.00089(15) -0.00049(15)
P2 0.01679(19) 0.0197(2) 0.01617(19) -0.00051(15) 0.00045(15) 0.00000(15)
F1 0.0550(9) 0.0734(11) 0.0314(7) -0.0159(7) 0.0027(6) 0.0144(8)
F2 0.0511(9) 0.0537(9) 0.0762(12) -0.0014(8) 0.0367(9) -0.0023(8)
F3 0.0646(10) 0.0540(9) 0.0484(8) 0.0065(7) 0.0152(7) 0.0392(8)
F4 0.0514(8) 0.0421(7) 0.0302(6) 0.0055(5) 0.0085(6) -0.0031(6)
F5 0.0811(12) 0.0665(11) 0.0285(7) 0.0033(7) -0.0206(7) -0.0298(9)
F6 0.0725(11) 0.0623(10) 0.0427(8) 0.0246(7) 0.0093(7) 0.0381(9)
F13 0.0403(8) 0.0946(15) 0.0896(14) 0.0603(12) -0.0328(9) -0.0248(9)
F14 0.0670(11) 0.1052(16) 0.0398(8) 0.0298(9) -0.0132(8) 0.0009(11)
F15 0.1043(17) 0.0526(11) 0.0990(16) -0.0065(10) -0.0530(13) 0.0371(11)
C1 0.0471(12) 0.0231(9) 0.0299(10) -0.0046(8) 0.0027(9) -0.0058(9)
C2 0.0537(14) 0.0246(10) 0.0378(12) -0.0020(8) 0.0120(10) -0.0116(9)
C3 0.099(2) 0.0235(11) 0.0437(14) 0.0070(10) 0.0154(14) -0.0051(13)
C4 0.097(3) 0.0377(14) 0.0498(16) 0.0084(12) -0.0162(15) 0.0135(15)
C5 0.0605(17) 0.0468(15) 0.0603(17) 0.0051(13) -0.0027(13) 0.0180(13)
C6 0.0711(18) 0.0259(11) 0.0418(13) -0.0057(9) 0.0075(12) 0.0073(11)
C7 0.101(3) 0.0220(12) 0.0579(18) -0.0009(10) 0.0091(17) -0.0042(12)
C8 0.0322(10) 0.0223(9) 0.0231(9) 0.0037(7) 0.0020(7) -0.0022(7)
C9 0.0320(10) 0.0253(9) 0.0282(9) 0.0008(7) -0.0048(8) 0.0071(8)
C10 0.0326(10) 0.0208(8) 0.0283(9) -0.0010(7) -0.0005(7) 0.0034(7)
C11 0.0292(9) 0.0223(9) 0.0228(8) -0.0012(7) -0.0033(7) -0.0026(7)
C12 0.0182(8) 0.0300(9) 0.0227(8) -0.0016(7) 0.0007(6) 0.0005(7)
C13 0.0218(9) 0.0432(12) 0.0322(10) 0.0052(9) -0.0046(8) 0.0015(8)
C14 0.0195(9) 0.0462(13) 0.0564(14) 0.0040(11) -0.0027(9) 0.0043(9)
C15 0.0173(9) 0.0441(12) 0.0464(12) -0.0080(10) 0.0019(8) -0.0038(8)
C16 0.0220(10) 0.0526(14) 0.0392(13) 0.0041(10) 0.0068(9) -0.0047(9)
C17 0.0209(10) 0.0444(13) 0.0460(14) 0.0155(9) 0.0072(9) 0.0014(8)
C18 0.0176(8) 0.0270(9) 0.0194(8) 0.0025(7) 0.0009(6) -0.0008(6)
C19 0.0273(9) 0.0414(11) 0.0193(8) -0.0021(8) -0.0020(7) 0.0044(8)
C20 0.0282(10) 0.0530(13) 0.0216(9) 0.0069(9) -0.0019(7) -0.0020(9)
C21 0.0254(10) 0.0616(15) 0.0280(10) 0.0098(10) -0.0076(8) -0.0013(10)
C22 0.0227(10) 0.0544(14) 0.0338(12) 0.0087(9) -0.0035(9) 0.0098(9)
C23 0.0192(8) 0.0412(11) 0.0242(9) 0.0043(8) 0.0008(7) 0.0038(8)
C24 0.0202(8) 0.0303(9) 0.0188(8) -0.0002(7) -0.0004(6) 0.0004(7)
C25 0.0215(9) 0.0506(13) 0.0250(9) -0.0013(9) 0.0013(7) -0.0051(8)
C26 0.0264(11) 0.0647(16) 0.0344(12) -0.0039(11) -0.0069(9) -0.0106(10)
C27 0.0268(10) 0.0685(17) 0.0288(10) -0.0035(10) -0.0085(8) 0.0009(10)
C28 0.0314(11) 0.0602(15) 0.0206(9) 0.0011(9) -0.0030(8) 0.0024(10)
C29 0.0257(9) 0.0441(12) 0.0208(9) 0.0069(8) -0.0018(7) -0.0016(8)
C30 0.0198(8) 0.0328(10) 0.0200(8) 0.0024(7) -0.0001(7) 0.0008(7)
C31 0.0234(10) 0.0605(15) 0.0306(10) -0.0078(10) -0.0054(8) 0.0046(9)
C32 0.0215(10) 0.0765(19) 0.0528(15) -0.0160(14) -0.0064(10) 0.0039(11)
C33 0.0229(11) 0.0609(16) 0.0487(15) 0.0060(11) 0.0000(10) 0.0134(10)
C34 0.0263(10) 0.0508(13) 0.0396(12) -0.0047(10) 0.0070(9) 0.0085(10)
C35 0.0240(10) 0.0416(12) 0.0383(12) -0.0072(9) 0.0054(9) 0.0001(8)
C36 0.0178(8) 0.0194(8) 0.0231(8) -0.0002(6) -0.0033(6) -0.0014(6)
C37 0.0221(8) 0.0254(9) 0.0209(8) 0.0001(7) -0.0021(6) 0.0017(7)
C38 0.0205(8) 0.0247(9) 0.0268(9) -0.0007(7) 0.0002(7) 0.0016(7)
C39 0.0220(8) 0.0234(9) 0.0289(9) 0.0008(7) -0.0036(7) 0.0040(7)
C40 0.0223(8) 0.0231(8) 0.0241(9) 0.0012(7) -0.0041(7) -0.0020(7)
C41 0.0197(8) 0.0213(8) 0.0225(8) -0.0019(6) -0.0002(6) -0.0013(6)
C42 0.0316(10) 0.0338(11) 0.0327(10) 0.0010(8) 0.0044(8) 0.0088(8)
C43 0.0357(11) 0.0313(10) 0.0276(10) 0.0029(8) -0.0046(8) 0.0037(8)
C44 0.0170(7) 0.0196(8) 0.0235(8) 0.0022(6) -0.0027(6) 0.0020(6)
C45 0.0200(8) 0.0213(8) 0.0243(8) 0.0019(7) 0.0017(6) -0.0001(7)
C46 0.0245(9) 0.0230(9) 0.0249(9) -0.0012(7) -0.0009(7) -0.0013(7)
C47 0.0217(8) 0.0237(9) 0.0306(9) 0.0007(7) -0.0011(7) -0.0034(7)
C48 0.0219(8) 0.0242(9) 0.0279(9) 0.0029(7) 0.0032(7) -0.0013(7)
C49 0.0213(8) 0.0251(9) 0.0214(8) 0.0019(7) -0.0003(6) 0.0001(7)
C50 0.0367(11) 0.0411(12) 0.0297(10) -0.0057(9) -0.0016(8) -0.0111(9)
C51 0.0339(11) 0.0412(12) 0.0351(11) -0.0017(9) 0.0090(9) -0.0119(9)
C52 0.0196(8) 0.0185(8) 0.0216(8) -0.0023(6) -0.0001(6) -0.0008(6)
C53 0.0198(8) 0.0203(8) 0.0267(9) 0.0013(7) -0.0018(7) -0.0009(6)
C54 0.0268(9) 0.0227(9) 0.0262(9) 0.0017(7) -0.0037(7) -0.0024(7)
C55 0.0327(10) 0.0251(9) 0.0248(9) 0.0028(7) 0.0026(7) -0.0071(8)
C56 0.0207(9) 0.0305(10) 0.0288(9) -0.0028(7) 0.0040(7) -0.0060(7)
C57 0.0183(8) 0.0267(9) 0.0262(9) -0.0015(7) -0.0015(7) -0.0003(7)
C58 0.0367(11) 0.0329(11) 0.0409(12) 0.0148(9) -0.0102(9) -0.0056(9)
C59 0.0264(10) 0.0491(12) 0.0410(11) -0.0019(9) 0.0057(8) -0.0105(9)
C60 0.0209(8) 0.0196(8) 0.0230(8) 0.0039(6) 0.0007(6) 0.0001(6)
C61 0.0227(9) 0.0251(9) 0.0259(9) 0.0028(7) -0.0002(7) 0.0030(7)
C62 0.0290(10) 0.0262(9) 0.0300(10) 0.0027(7) 0.0050(8) 0.0077(8)
C63 0.0410(11) 0.0233(9) 0.0273(9) -0.0031(7) 0.0041(8) 0.0063(8)
C64 0.0326(10) 0.0230(9) 0.0263(9) -0.0014(7) -0.0029(7) -0.0007(7)
C65 0.0221(8) 0.0215(8) 0.0282(9) 0.0005(7) -0.0004(7) 0.0010(7)
C66 0.0377(11) 0.0455(12) 0.0455(12) -0.0032(10) 0.0060(9) 0.0174(10)
C67 0.0499(13) 0.0342(11) 0.0393(12) -0.0067(9) -0.0129(10) -0.0011(10)
B1 0.0156(8) 0.0189(9) 0.0213(10) 0.0008(6) -0.0003(7) 0.0004(6)
F19 0.036(3) 0.064(4) 0.062(4) -0.006(3) -0.003(3) 0.026(3)
F20 0.042(3) 0.044(3) 0.071(4) -0.005(4) 0.007(4) 0.025(3)
F21 0.039(4) 0.064(4) 0.064(4) 0.003(4) 0.022(3) 0.012(4)
F22 0.061(5) 0.043(2) 0.058(4) 0.002(2) -0.023(3) -0.023(2)
F23 0.063(3) 0.050(3) 0.0208(13) -0.0053(17) -0.0079(15) 0.011(3)
F24 0.033(3) 0.066(5) 0.050(5) -0.022(4) -0.013(2) 0.002(4)
F19A 0.0274(15) 0.074(3) 0.057(3) -0.010(2) 0.004(2) 0.0134(19)
F20A 0.054(3) 0.058(3) 0.083(3) 0.022(3) 0.010(3) 0.034(2)
F21A 0.049(3) 0.062(3) 0.0519(18) -0.0115(19) 0.0209(16) 0.016(2)
F22A 0.090(6) 0.104(9) 0.079(6) -0.070(6) -0.041(5) 0.037(6)
F23A 0.047(5) 0.050(4) 0.046(4) 0.008(3) -0.024(3) 0.000(3)
F24A 0.066(5) 0.091(6) 0.126(8) 0.067(6) -0.065(4) -0.052(5)
F19B 0.052(4) 0.071(4) 0.064(4) -0.025(3) 0.005(3) 0.027(3)
F20B 0.029(3) 0.066(3) 0.075(5) 0.015(4) 0.012(4) 0.011(2)
F21B 0.046(3) 0.055(4) 0.059(3) 0.005(3) -0.001(3) 0.031(3)
F22B 0.027(8) 0.036(5) 0.042(8) -0.021(5) 0.000(6) -0.009(4)
F23B 0.060(12) 0.077(15) 0.066(9) 0.038(11) -0.032(7) -0.008(10)
F24B 0.040(5) 0.072(14) 0.072(15) -0.043(11) -0.008(7) -0.006(8)
F10 0.052(6) 0.055(3) 0.052(4) -0.004(3) 0.019(4) -0.035(4)
F11 0.063(5) 0.129(9) 0.025(2) 0.008(4) 0.004(3) -0.044(6)
F12 0.075(6) 0.064(3) 0.097(9) -0.007(4) 0.062(5) 0.007(4)
F10A 0.076(19) 0.045(6) 0.070(18) 0.012(8) 0.049(15) -0.015(8)
F11A 0.051(13) 0.086(19) 0.028(7) -0.007(10) 0.021(6) -0.033(14)
F12A 0.034(8) 0.099(19) 0.050(12) 0.003(13) 0.022(7) 0.015(11)
F7 0.102(6) 0.040(4) 0.039(3) -0.020(3) -0.016(4) 0.024(5)
F8 0.038(3) 0.045(3) 0.024(3) 0.005(2) -0.001(2) -0.007(2)
F9 0.061(3) 0.104(7) 0.028(3) -0.010(4) -0.008(3) -0.055(4)
F10B 0.055(4) 0.086(7) 0.037(5) 0.029(5) 0.011(4) 0.000(5)
F11B 0.084(9) 0.055(4) 0.064(7) -0.019(4) 0.051(6) -0.017(4)
F12B 0.034(4) 0.091(10) 0.049(4) -0.011(6) 0.011(3) -0.031(6)
F7A 0.055(3) 0.036(2) 0.025(2) -0.0081(17) 0.0058(18) 0.0063(18)
F8A 0.067(5) 0.067(5) 0.030(3) 0.000(3) -0.017(3) 0.025(4)
F9A 0.106(5) 0.128(7) 0.060(4) -0.056(4) 0.041(4) -0.094(5)
F16 0.041(2) 0.070(4) 0.048(2) 0.007(2) 0.0183(16) -0.015(3)
F17 0.0199(15) 0.066(2) 0.066(3) 0.003(2) 0.008(2) -0.0010(16)
F18 0.037(2) 0.066(3) 0.074(3) -0.026(2) 0.006(2) -0.027(2)
F16A 0.031(4) 0.071(4) 0.069(5) -0.017(4) 0.015(4) -0.005(3)
F17A 0.026(4) 0.058(5) 0.045(4) 0.000(4) -0.003(3) -0.023(4)
F18A 0.037(4) 0.068(4) 0.060(5) 0.021(4) 0.003(4) -0.025(4)
F16B 0.033(2) 0.056(3) 0.051(3) -0.015(3) 0.0228(19) -0.010(3)
F17B 0.027(2) 0.094(4) 0.060(3) 0.024(3) -0.007(2) -0.015(3)
F18B 0.038(2) 0.042(2) 0.082(4) -0.019(2) 0.015(3) -0.0222(18)

loop_
_atom_type_symbol
_atom_type_description
_atom_type_scat_dispersion_real
_atom_type_scat_dispersion_imag
_atom_type_scat_source
C C 0.0181 0.0091 'International Tables Vol C Tables 4.2.6.8 and 6.1.1.4'
H H 0.0000 0.0000 'International Tables Vol C Tables 4.2.6.8 and 6.1.1.4'
B B 0.0090 0.0039 'International Tables Vol C Tables 4.2.6.8 and 6.1.1.4'
F F 0.0727 0.0534 'International Tables Vol C Tables 4.2.6.8 and 6.1.1.4'
P P 0.2955 0.4335 'International Tables Vol C Tables 4.2.6.8 and 6.1.1.4'
Rh Rh 0.0927 3.6045 'International Tables Vol C Tables 4.2.6.8 and 6.1.1.4'

loop_
_geom_angle_atom_site_label_1
_geom_angle_atom_site_label_2
_geom_angle_atom_site_label_3
_geom_angle
P1 Rh1 P2 97.873(17)
P1 Rh1 C1 110.71(5)
P1 Rh1 H1A 86.1(8)
P1 Rh1 C2 147.99(6)
P1 Rh1 H2A 174.4(7)
P2 Rh1 C1 151.27(5)
P2 Rh1 H1A 173.1(8)
P2 Rh1 C2 113.50(6)
P2 Rh1 H2A 87.3(7)
C1 Rh1 H1A 26.0(8)
C1 Rh1 H2A 64.2(7)
H1A Rh1 H2A 88.5(12)
C2 Rh1 C1 37.78(7)
C2 Rh1 H1A 63.4(8)
C2 Rh1 H2A 27.5(7)
C8 P1 Rh1 124.73(6)
C8 P1 C24 105.36(9)
C8 P1 C30 100.34(9)
C24 P1 Rh1 105.16(6)
C30 P1 Rh1 114.86(6)
C30 P1 C24 104.55(8)
C11 P2 Rh1 124.20(6)
C11 P2 C12 105.04(9)
C11 P2 C18 101.31(8)
C12 P2 Rh1 112.91(6)
C12 P2 C18 103.78(8)
C18 P2 Rh1 107.29(6)
Rh1 C1 H1B 120(2)
Rh1 C1 H1A 52.6(13)
H1B C1 H1A 106(2)
C2 C1 Rh1 70.99(11)
C2 C1 H1B 111.2(19)
C2 C1 H1A 122.4(13)
C6 C1 Rh1 130.83(17)
C6 C1 H1B 108(2)
C6 C1 H1A 105.0(14)
C6 C1 C2 102.95(19)
Rh1 C2 H2B 117(2)
Rh1 C2 H2A 53.7(12)
C1 C2 Rh1 71.23(11)
C1 C2 H2B 110.4(19)
C1 C2 H2A 121.9(12)
H2B C2 H2A 110(2)
C3 C2 Rh1 131.8(2)
C3 C2 C1 102.8(2)
C3 C2 H2B 110(2)
C3 C2 H2A 100.8(13)
C2 C3 H3 114.4
C4 C3 C2 108.8(2)
C4 C3 H3 114.4
C4 C3 C7 102.2(3)
C7 C3 C2 101.1(2)
C7 C3 H3 114.4
C3 C4 H4A 111.2
C3 C4 H4B 111.2
C3 C4 C5 103.1(2)
H4A C4 H4B 109.1
C5 C4 H4A 111.2
C5 C4 H4B 111.2
C4 C5 H5A 111.1
C4 C5 H5B 111.1
H5A C5 H5B 109.1
C6 C5 C4 103.2(3)
C6 C5 H5A 111.1
C6 C5 H5B 111.1
C1 C6 H6 114.5
C5 C6 C1 108.6(2)
C5 C6 H6 114.5
C5 C6 C7 102.4(2)
C7 C6 C1 101.0(2)
C7 C6 H6 114.5
C3 C7 H7A 112.9
C3 C7 H7B 112.9
C6 C7 C3 93.9(2)
C6 C7 H7A 112.9
C6 C7 H7B 112.9
H7A C7 H7B 110.4
P1 C8 H8A 108.8
P1 C8 H8B 108.8
H8A C8 H8B 107.7
C9 C8 P1 113.76(13)
C9 C8 H8A 108.8
C9 C8 H8B 108.8
C8 C9 H9A 109.0
C8 C9 H9B 109.0
H9A C9 H9B 107.8
C10 C9 C8 113.01(16)
C10 C9 H9A 109.0
C10 C9 H9B 109.0
C9 C10 H10A 108.4
C9 C10 H10B 108.4
C9 C10 C11 115.34(16)
H10A C10 H10B 107.5
C11 C10 H10A 108.4
C11 C10 H10B 108.4
P2 C11 H11A 107.4
P2 C11 H11B 107.4
C10 C11 P2 119.49(14)
C10 C11 H11A 107.4
C10 C11 H11B 107.4
H11A C11 H11B 107.0
P2 C12 H12 107.5
C13 C12 P2 113.35(13)
C13 C12 H12 107.5
C17 C12 P2 111.17(14)
C17 C12 H12 107.5
C17 C12 C13 109.52(17)
C12 C13 H13A 109.4
C12 C13 H13B 109.4
H13A C13 H13B 108.0
C14 C13 C12 111.00(18)
C14 C13 H13A 109.4
C14 C13 H13B 109.4
C13 C14 H14A 109.4
C13 C14 H14B 109.4
H14A C14 H14B 108.0
C15 C14 C13 111.17(19)
C15 C14 H14A 109.4
C15 C14 H14B 109.4
C14 C15 H15A 109.6
C14 C15 H15B 109.6
H15A C15 H15B 108.1
C16 C15 C14 110.24(18)
C16 C15 H15A 109.6
C16 C15 H15B 109.6
C15 C16 H16A 109.4
C15 C16 H16B 109.4
C15 C16 C17 111.3(2)
H16A C16 H16B 108.0
C17 C16 H16A 109.4
C17 C16 H16B 109.4
C12 C17 H17A 109.1
C12 C17 H17B 109.1
C16 C17 C12 112.39(19)
C16 C17 H17A 109.1
C16 C17 H17B 109.1
H17A C17 H17B 107.9
P2 C18 H18 106.5
C19 C18 P2 114.74(13)
C19 C18 H18 106.5
C23 C18 P2 111.99(12)
C23 C18 H18 106.5
C23 C18 C19 110.15(16)
C18 C19 H19A 109.4
C18 C19 H19B 109.4
H19A C19 H19B 108.0
C20 C19 C18 110.97(17)
C20 C19 H19A 109.4
C20 C19 H19B 109.4
C19 C20 H20A 109.3
C19 C20 H20B 109.3
H20A C20 H20B 107.9
C21 C20 C19 111.75(17)
C21 C20 H20A 109.3
C21 C20 H20B 109.3
C20 C21 H21A 109.4
C20 C21 H21B 109.4
H21A C21 H21B 108.0
C22 C21 C20 110.99(18)
C22 C21 H21A 109.4
C22 C21 H21B 109.4
C21 C22 H22A 109.4
C21 C22 H22B 109.4
C21 C22 C23 111.24(19)
H22A C22 H22B 108.0
C23 C22 H22A 109.4
C23 C22 H22B 109.4
C18 C23 H23A 109.6
C18 C23 H23B 109.6
C22 C23 C18 110.21(16)
C22 C23 H23A 109.6
C22 C23 H23B 109.6
H23A C23 H23B 108.1
P1 C24 H24 105.9
C25 C24 P1 113.87(13)
C25 C24 H24 105.9
C29 C24 P1 114.67(13)
C29 C24 H24 105.9
C29 C24 C25 109.74(16)
C24 C25 H25A 109.7
C24 C25 H25B 109.7
H25A C25 H25B 108.2
C26 C25 C24 110.03(17)
C26 C25 H25A 109.7
C26 C25 H25B 109.7
C25 C26 H26A 109.5
C25 C26 H26B 109.5
H26A C26 H26B 108.1
C27 C26 C25 110.8(2)
C27 C26 H26A 109.5
C27 C26 H26B 109.5
C26 C27 H27A 109.4
C26 C27 H27B 109.4
C26 C27 C28 111.12(19)
H27A C27 H27B 108.0
C28 C27 H27A 109.4
C28 C27 H27B 109.4
C27 C28 H28A 109.4
C27 C28 H28B 109.4
C27 C28 C29 111.06(18)
H28A C28 H28B 108.0
C29 C28 H28A 109.4
C29 C28 H28B 109.4
C24 C29 H29A 109.5
C24 C29 H29B 109.5
C28 C29 C24 110.74(18)
C28 C29 H29A 109.5
C28 C29 H29B 109.5
H29A C29 H29B 108.1
P1 C30 H30 107.2
C31 C30 P1 110.44(13)
C31 C30 H30 107.2
C35 C30 P1 114.02(14)
C35 C30 H30 107.2
C35 C30 C31 110.57(18)
C30 C31 H31A 109.5
C30 C31 H31B 109.5
H31A C31 H31B 108.1
C32 C31 C30 110.76(18)
C32 C31 H31A 109.5
C32 C31 H31B 109.5
C31 C32 H32A 109.5
C31 C32 H32B 109.5
H32A C32 H32B 108.1
C33 C32 C31 110.5(2)
C33 C32 H32A 109.5
C33 C32 H32B 109.5
C32 C33 H33A 109.5
C32 C33 H33B 109.5
C32 C33 C34 110.7(2)
H33A C33 H33B 108.1
C34 C33 H33A 109.5
C34 C33 H33B 109.5
C33 C34 H34A 109.2
C33 C34 H34B 109.2
C33 C34 C35 111.9(2)
H34A C34 H34B 107.9
C35 C34 H34A 109.2
C35 C34 H34B 109.2
C30 C35 C34 111.74(19)
C30 C35 H35A 109.3
C30 C35 H35B 109.3
C34 C35 H35A 109.3
C34 C35 H35B 109.3
H35A C35 H35B 107.9
C37 C36 C41 115.52(16)
C37 C36 B1 122.20(16)
C41 C36 B1 121.96(16)
C36 C37 H37 118.8
C38 C37 C36 122.44(17)
C38 C37 H37 118.8
C37 C38 C42 118.77(17)
C39 C38 C37 120.94(17)
C39 C38 C42 120.27(17)
C38 C39 H39 121.1
C40 C39 C38 117.73(17)
C40 C39 H39 121.1
C39 C40 C41 121.11(17)
C39 C40 C43 119.83(17)
C41 C40 C43 119.05(17)
C36 C41 H41 118.9
C40 C41 C36 122.26(17)
C40 C41 H41 118.9
F1 C42 C38 112.16(18)
F2 C42 F1 105.8(2)
F2 C42 C38 111.96(19)
F3 C42 F1 106.65(19)
F3 C42 F2 106.80(19)
F3 C42 C38 113.03(18)
F4 C43 C40 112.16(17)
F5 C43 F4 104.90(18)
F5 C43 C40 112.18(18)
F6 C43 F4 105.01(19)
F6 C43 F5 109.2(2)
F6 C43 C40 112.90(18)
C45 C44 B1 121.93(16)
C49 C44 C45 115.75(16)
C49 C44 B1 122.11(16)
C44 C45 H45 119.0
C46 C45 C44 122.04(17)
C46 C45 H45 119.0
C45 C46 C50 118.75(17)
C47 C46 C45 121.26(18)
C47 C46 C50 119.99(18)
C46 C47 H47 121.2
C46 C47 C48 117.67(17)
C48 C47 H47 121.2
C47 C48 C49 120.92(17)
C47 C48 C51 119.87(18)
C49 C48 C51 119.18(18)
C44 C49 H49 118.8
C48 C49 C44 122.36(17)
C48 C49 H49 118.8
F7 C50 C46 117.6(7)
F7 C50 F8 106.4(8)
F7 C50 F9 108.9(6)
F8 C50 C46 110.0(8)
F9 C50 C46 110.6(6)
F9 C50 F8 102.1(7)
F7A C50 C46 108.4(4)
F8A C50 C46 115.0(8)
F8A C50 F7A 104.0(6)
F8A C50 F9A 111.4(7)
F9A C50 C46 114.0(5)
F9A C50 F7A 102.8(6)
F10 C51 C48 112.9(7)
F10 C51 F12 105.4(6)
F11 C51 C48 113.9(5)
F11 C51 F10 106.9(6)
F11 C51 F12 106.5(5)
F12 C51 C48 110.6(5)
F10A C51 C48 110.7(11)
F10A C51 F12A 106.3(11)
F11A C51 C48 115.8(13)
F11A C51 F10A 108.4(12)
F11A C51 F12A 106.5(11)
F12A C51 C48 108.6(11)
F10B C51 C48 109.3(8)
F11B C51 C48 114.8(8)
F11B C51 F10B 104.5(7)
F11B C51 F12B 107.4(10)
F12B C51 C48 115.2(11)
F12B C51 F10B 104.6(9)
C53 C52 B1 121.73(16)
C57 C52 C53 115.63(16)
C57 C52 B1 122.37(16)
C52 C53 H53 118.9
C54 C53 C52 122.26(17)
C54 C53 H53 118.9
C53 C54 C58 120.83(18)
C55 C54 C53 120.89(18)
C55 C54 C58 118.25(18)
C54 C55 H55 121.1
C56 C55 C54 117.87(18)
C56 C55 H55 121.1
C55 C56 C57 121.17(17)
C55 C56 C59 118.45(19)
C57 C56 C59 120.38(19)
C52 C57 H57 118.9
C56 C57 C52 122.14(17)
C56 C57 H57 118.9
F13 C58 F14 104.1(2)
F13 C58 C54 113.62(18)
F14 C58 C54 111.9(2)
F15 C58 F13 110.0(2)
F15 C58 F14 103.5(2)
F15 C58 C54 112.9(2)
F16 C59 C56 113.9(4)
F16 C59 F17 104.7(4)
F17 C59 C56 109.7(3)
F18 C59 C56 113.0(3)
F18 C59 F16 110.8(4)
F18 C59 F17 103.9(4)
F16A C59 C56 113.1(5)
F16A C59 F17A 106.1(7)
F16A C59 F18A 110.4(7)
F17A C59 C56 110.4(5)
F18A C59 C56 112.5(5)
F18A C59 F17A 103.8(7)
F16B C59 C56 113.1(4)
F16B C59 F18B 102.9(4)
F17B C59 C56 116.9(3)
F17B C59 F16B 106.6(5)
F17B C59 F18B 105.5(4)
F18B C59 C56 110.6(3)
C61 C60 B1 121.77(16)
C65 C60 C61 115.83(17)
C65 C60 B1 122.22(16)
C60 C61 H61 118.9
C62 C61 C60 122.12(18)
C62 C61 H61 118.9
C61 C62 C66 120.3(2)
C63 C62 C61 121.19(18)
C63 C62 C66 118.52(19)
C62 C63 H63 121.1
C62 C63 C64 117.75(18)
C64 C63 H63 121.1
C63 C64 C67 118.43(19)
C65 C64 C63 121.02(19)
C65 C64 C67 120.54(19)
C60 C65 H65 119.0
C64 C65 C60 122.04(18)
C64 C65 H65 119.0
F19 C66 C62 116.1(5)
F19 C66 F20 105.1(6)
F19 C66 F21 107.3(7)
F20 C66 C62 110.9(5)
F21 C66 C62 113.5(6)
F21 C66 F20 102.7(7)
F19A C66 C62 112.6(3)
F20A C66 C62 112.5(3)
F20A C66 F19A 106.6(4)
F20A C66 F21A 107.7(3)
F21A C66 C62 112.7(3)
F21A C66 F19A 104.2(3)
F19B C66 C62 113.2(4)
F19B C66 F20B 109.5(6)
F19B C66 F21B 108.4(5)
F20B C66 C62 110.7(5)
F20B C66 F21B 105.3(5)
F21B C66 C62 109.3(4)
F22 C67 C64 112.9(3)
F22 C67 F23 102.2(4)
F23 C67 C64 109.3(4)
F24 C67 C64 115.7(4)
F24 C67 F22 111.0(4)
F24 C67 F23 104.5(4)
F22A C67 C64 117.8(6)
F22A C67 F23A 107.1(7)
F22A C67 F24A 109.3(6)
F23A C67 C64 109.6(7)
F23A C67 F24A 98.7(5)
F24A C67 C64 112.5(4)
F22B C67 C64 105.7(11)
F23B C67 C64 113.5(12)
F23B C67 F22B 105.2(11)
F24B C67 C64 114.8(11)
F24B C67 F22B 105.5(10)
F24B C67 F23B 111.2(11)
C36 B1 C44 104.11(14)
C36 B1 C52 112.46(14)
C52 B1 C44 111.92(15)
C60 B1 C36 112.31(15)
C60 B1 C44 112.00(14)
C60 B1 C52 104.27(15)

loop_
_geom_bond_atom_site_label_1
_geom_bond_atom_site_label_2
_geom_bond_distance
Rh1 P1 2.2154(4)
Rh1 P2 2.2215(4)
Rh1 C1 2.399(2)
Rh1 H1A 1.94(3)
Rh1 C2 2.396(2)
Rh1 H2A 1.95(2)
P1 C8 1.831(2)
P1 C24 1.8545(18)
P1 C30 1.8540(19)
P2 C11 1.8367(19)
P2 C12 1.8608(18)
P2 C18 1.8615(18)
F1 C42 1.337(3)
F2 C42 1.329(3)
F3 C42 1.327(3)
F4 C43 1.343(3)
F5 C43 1.334(3)
F6 C43 1.333(3)
F13 C58 1.314(3)
F14 C58 1.347(3)
F15 C58 1.308(3)
C1 H1B 0.94(3)
C1 H1A 1.07(3)
C1 C2 1.552(3)
C1 C6 1.537(3)
C2 H2B 0.96(3)
C2 H2A 1.12(3)
C2 C3 1.546(4)
C3 H3 1.0000
C3 C4 1.526(5)
C3 C7 1.533(4)
C4 H4A 0.9900
C4 H4B 0.9900
C4 C5 1.546(4)
C5 H5A 0.9900
C5 H5B 0.9900
C5 C6 1.531(4)
C6 H6 1.0000
C6 C7 1.533(4)
C7 H7A 0.9900
C7 H7B 0.9900
C8 H8A 0.9900
C8 H8B 0.9900
C8 C9 1.529(3)
C9 H9A 0.9900
C9 H9B 0.9900
C9 C10 1.523(3)
C10 H10A 0.9900
C10 H10B 0.9900
C10 C11 1.529(3)
C11 H11A 0.9900
C11 H11B 0.9900
C12 H12 1.0000
C12 C13 1.538(3)
C12 C17 1.532(3)
C13 H13A 0.9900
C13 H13B 0.9900
C13 C14 1.530(3)
C14 H14A 0.9900
C14 H14B 0.9900
C14 C15 1.522(3)
C15 H15A 0.9900
C15 H15B 0.9900
C15 C16 1.514(3)
C16 H16A 0.9900
C16 H16B 0.9900
C16 C17 1.529(3)
C17 H17A 0.9900
C17 H17B 0.9900
C18 H18 1.0000
C18 C19 1.539(3)
C18 C23 1.533(2)
C19 H19A 0.9900
C19 H19B 0.9900
C19 C20 1.527(3)
C20 H20A 0.9900
C20 H20B 0.9900
C20 C21 1.523(3)
C21 H21A 0.9900
C21 H21B 0.9900
C21 C22 1.521(4)
C22 H22A 0.9900
C22 H22B 0.9900
C22 C23 1.531(3)
C23 H23A 0.9900
C23 H23B 0.9900
C24 H24 1.0000
C24 C25 1.535(3)
C24 C29 1.535(3)
C25 H25A 0.9900
C25 H25B 0.9900
C25 C26 1.530(3)
C26 H26A 0.9900
C26 H26B 0.9900
C26 C27 1.527(4)
C27 H27A 0.9900
C27 H27B 0.9900
C27 C28 1.527(3)
C28 H28A 0.9900
C28 H28B 0.9900
C28 C29 1.532(3)
C29 H29A 0.9900
C29 H29B 0.9900
C30 H30 1.0000
C30 C31 1.534(3)
C30 C35 1.527(3)
C31 H31A 0.9900
C31 H31B 0.9900
C31 C32 1.528(3)
C32 H32A 0.9900
C32 H32B 0.9900
C32 C33 1.517(4)
C33 H33A 0.9900
C33 H33B 0.9900
C33 C34 1.518(4)
C34 H34A 0.9900
C34 H34B 0.9900
C34 C35 1.533(3)
C35 H35A 0.9900
C35 H35B 0.9900
C36 C37 1.399(3)
C36 C41 1.403(3)
C36 B1 1.646(3)
C37 H37 0.9500
C37 C38 1.396(3)
C38 C39 1.388(3)
C38 C42 1.502(3)
C39 H39 0.9500
C39 C40 1.388(3)
C40 C41 1.395(3)
C40 C43 1.500(3)
C41 H41 0.9500
C44 C45 1.402(3)
C44 C49 1.400(3)
C44 B1 1.646(3)
C45 H45 0.9500
C45 C46 1.394(3)
C46 C47 1.387(3)
C46 C50 1.500(3)
C47 H47 0.9500
C47 C48 1.391(3)
C48 C49 1.393(3)
C48 C51 1.497(3)
C49 H49 0.9500
C50 F7 1.295(9)
C50 F8 1.369(8)
C50 F9 1.346(7)
C50 F7A 1.386(6)
C50 F8A 1.303(8)
C50 F9A 1.317(7)
C51 F10 1.322(7)
C51 F11 1.322(7)
C51 F12 1.334(6)
C51 F10A 1.318(12)
C51 F11A 1.309(12)
C51 F12A 1.335(12)
C51 F10B 1.352(9)
C51 F11B 1.319(10)
C51 F12B 1.319(10)
C52 C53 1.403(3)
C52 C57 1.401(2)
C52 B1 1.646(3)
C53 H53 0.9500
C53 C54 1.392(3)
C54 C55 1.389(3)
C54 C58 1.501(3)
C55 H55 0.9500
C55 C56 1.383(3)
C56 C57 1.392(3)
C56 C59 1.500(3)
C57 H57 0.9500
C59 F16 1.304(6)
C59 F17 1.396(5)
C59 F18 1.284(5)
C59 F16A 1.283(8)
C59 F17A 1.366(8)
C59 F18A 1.340(8)
C59 F16B 1.338(6)
C59 F17B 1.299(6)
C59 F18B 1.385(5)
C60 C61 1.402(3)
C60 C65 1.402(3)
C60 B1 1.643(3)
C61 H61 0.9500
C61 C62 1.389(3)
C62 C63 1.384(3)
C62 C66 1.499(3)
C63 H63 0.9500
C63 C64 1.391(3)
C64 C65 1.391(3)
C64 C67 1.501(3)
C65 H65 0.9500
C66 F19 1.323(9)
C66 F20 1.384(8)
C66 F21 1.333(9)
C66 F19A 1.358(5)
C66 F20A 1.313(5)
C66 F21A 1.339(5)
C66 F19B 1.305(7)
C66 F20B 1.324(8)
C66 F21B 1.360(7)
C67 F22 1.324(5)
C67 F23 1.389(5)
C67 F24 1.298(6)
C67 F22A 1.261(8)
C67 F23A 1.366(8)
C67 F24A 1.379(7)
C67 F22B 1.358(11)
C67 F23B 1.303(12)
C67 F24B 1.300(11)

loop_
_geom_torsion_atom_site_label_1
_geom_torsion_atom_site_label_2
_geom_torsion_atom_site_label_3
_geom_torsion_atom_site_label_4
_geom_torsion
Rh1 P1 C8 C9 40.76(17)
Rh1 P1 C24 C25 -49.56(16)
Rh1 P1 C24 C29 -177.13(13)
Rh1 P1 C30 C31 59.57(17)
Rh1 P1 C30 C35 -65.65(16)
Rh1 P2 C11 C10 -72.05(17)
Rh1 P2 C12 C13 59.26(16)
Rh1 P2 C12 C17 -64.63(16)
Rh1 P2 C18 C19 174.46(12)
Rh1 P2 C18 C23 -59.01(15)
Rh1 C1 C2 C3 130.13(19)
Rh1 C1 C6 C5 -5.6(3)
Rh1 C1 C6 C7 -112.9(2)
Rh1 C2 C3 C4 4.2(3)
Rh1 C2 C3 C7 111.3(2)
P1 C8 C9 C10 -104.10(17)
P1 C24 C25 C26 171.03(17)
P1 C24 C29 C28 -172.44(14)
P1 C30 C31 C32 176.56(19)
P1 C30 C35 C34 178.85(16)
P2 C12 C13 C14 179.84(16)
P2 C12 C17 C16 -179.39(17)
P2 C18 C19 C20 -176.10(14)
P2 C18 C23 C22 173.47(16)
C1 C2 C3 C4 -71.9(3)
C1 C2 C3 C7 35.2(3)
C1 C6 C7 C3 57.6(3)
C2 C1 C6 C5 70.3(3)
C2 C1 C6 C7 -36.9(2)
C2 C3 C4 C5 70.2(3)
C2 C3 C7 C6 -56.8(3)
C3 C4 C5 C6 1.3(3)
C4 C3 C7 C6 55.4(3)
C4 C5 C6 C1 -72.3(3)
C4 C5 C6 C7 33.9(3)
C5 C6 C7 C3 -54.5(3)
C6 C1 C2 Rh1 -129.07(18)
C6 C1 C2 C3 1.1(2)
C7 C3 C4 C5 -36.1(3)
C8 P1 C24 C25 83.79(16)
C8 P1 C24 C29 -43.77(16)
C8 P1 C30 C31 -76.72(17)
C8 P1 C30 C35 158.07(15)
C8 C9 C10 C11 48.6(2)
C9 C10 C11 P2 51.4(2)
C11 P2 C12 C13 -78.94(16)
C11 P2 C12 C17 157.17(16)
C11 P2 C18 C19 -54.04(15)
C11 P2 C18 C23 72.49(15)
C12 P2 C11 C10 60.02(17)
C12 P2 C18 C19 54.72(15)
C12 P2 C18 C23 -178.75(14)
C12 C13 C14 C15 57.9(3)
C13 C12 C17 C16 54.6(3)
C13 C14 C15 C16 -57.6(3)
C14 C15 C16 C17 56.1(3)
C15 C16 C17 C12 -55.7(3)
C17 C12 C13 C14 -55.4(2)
C18 P2 C11 C10 167.79(15)
C18 P2 C12 C13 175.10(15)
C18 P2 C12 C17 51.21(17)
C18 C19 C20 C21 -55.2(3)
C19 C18 C23 C22 -57.6(2)
C19 C20 C21 C22 54.9(3)
C20 C21 C22 C23 -56.1(3)
C21 C22 C23 C18 57.8(3)
C23 C18 C19 C20 56.4(2)
C24 P1 C8 C9 -80.60(15)
C24 P1 C30 C31 174.28(16)
C24 P1 C30 C35 49.07(17)
C24 C25 C26 C27 58.3(3)
C25 C24 C29 C28 57.9(2)
C25 C26 C27 C28 -56.4(3)
C26 C27 C28 C29 55.2(3)
C27 C28 C29 C24 -56.1(3)
C29 C24 C25 C26 -58.9(2)
C30 P1 C8 C9 171.04(14)
C30 P1 C24 C25 -170.92(15)
C30 P1 C24 C29 61.52(16)
C30 C31 C32 C33 58.5(3)
C31 C30 C35 C34 53.7(3)
C31 C32 C33 C34 -57.8(3)
C32 C33 C34 C35 55.4(3)
C33 C34 C35 C30 -53.7(3)
C35 C30 C31 C32 -56.3(3)
C36 C37 C38 C39 -0.4(3)
C36 C37 C38 C42 177.99(18)
C37 C36 C41 C40 -0.2(3)
C37 C36 B1 C44 -87.58(19)
C37 C36 B1 C52 33.8(2)
C37 C36 B1 C60 151.04(16)
C37 C38 C39 C40 -0.4(3)
C37 C38 C42 F1 52.5(3)
C37 C38 C42 F2 -66.2(3)
C37 C38 C42 F3 173.12(19)
C38 C39 C40 C41 0.9(3)
C38 C39 C40 C43 179.27(18)
C39 C38 C42 F1 -129.1(2)
C39 C38 C42 F2 112.2(2)
C39 C38 C42 F3 -8.5(3)
C39 C40 C41 C36 -0.6(3)
C39 C40 C43 F4 131.91(19)
C39 C40 C43 F5 -110.3(2)
C39 C40 C43 F6 13.5(3)
C41 C36 C37 C38 0.7(3)
C41 C36 B1 C44 85.58(19)
C41 C36 B1 C52 -153.06(16)
C41 C36 B1 C60 -35.8(2)
C41 C40 C43 F4 -49.7(3)
C41 C40 C43 F5 68.1(3)
C41 C40 C43 F6 -168.07(19)
C42 C38 C39 C40 -178.77(18)
C43 C40 C41 C36 -178.98(17)
C44 C45 C46 C47 0.1(3)
C44 C45 C46 C50 179.72(18)
C45 C44 C49 C48 1.1(3)
C45 C44 B1 C36 86.14(19)
C45 C44 B1 C52 -35.6(2)
C45 C44 B1 C60 -152.27(16)
C45 C46 C47 C48 0.9(3)
C45 C46 C50 F7 -71.8(10)
C45 C46 C50 F8 50.2(7)
C45 C46 C50 F9 162.3(7)
C45 C46 C50 F7A -56.2(5)
C45 C46 C50 F8A 59.6(7)
C45 C46 C50 F9A -170.1(10)
C46 C47 C48 C49 -0.8(3)
C46 C47 C48 C51 -178.92(19)
C47 C46 C50 F7 107.9(10)
C47 C46 C50 F8 -130.1(7)
C47 C46 C50 F9 -18.1(7)
C47 C46 C50 F7A 123.4(4)
C47 C46 C50 F8A -120.7(7)
C47 C46 C50 F9A 9.6(11)
C47 C48 C49 C44 -0.2(3)
C47 C48 C51 F10 -16.6(7)
C47 C48 C51 F11 -138.9(5)
C47 C48 C51 F12 101.2(6)
C47 C48 C51 F10A -53.8(18)
C47 C48 C51 F11A -177.7(17)
C47 C48 C51 F12A 62.5(17)
C47 C48 C51 F10B -115.3(6)
C47 C48 C51 F11B 127.7(7)
C47 C48 C51 F12B 2.1(9)
C49 C44 C45 C46 -1.0(3)
C49 C44 B1 C36 -88.38(19)
C49 C44 B1 C52 149.89(16)
C49 C44 B1 C60 33.2(2)
C49 C48 C51 F10 165.2(6)
C49 C48 C51 F11 43.0(6)
C49 C48 C51 F12 -76.9(6)
C49 C48 C51 F10A 128.0(18)
C49 C48 C51 F11A 4.1(18)
C49 C48 C51 F12A -115.6(17)
C49 C48 C51 F10B 66.6(6)
C49 C48 C51 F11B -50.4(7)
C49 C48 C51 F12B -176.0(9)
C50 C46 C47 C48 -178.76(19)
C51 C48 C49 C44 177.89(18)
C52 C53 C54 C55 0.7(3)
C52 C53 C54 C58 178.46(19)
C53 C52 C57 C56 1.7(3)
C53 C52 B1 C36 -152.69(17)
C53 C52 B1 C44 -35.9(2)
C53 C52 B1 C60 85.4(2)
C53 C54 C55 C56 0.9(3)
C53 C54 C58 F13 21.3(3)
C53 C54 C58 F14 138.9(2)
C53 C54 C58 F15 -104.8(3)
C54 C55 C56 C57 -1.2(3)
C54 C55 C56 C59 178.34(19)
C55 C54 C58 F13 -160.9(2)
C55 C54 C58 F14 -43.4(3)
C55 C54 C58 F15 73.0(3)
C55 C56 C57 C52 -0.2(3)
C55 C56 C59 F16 32.6(5)
C55 C56 C59 F17 149.6(3)
C55 C56 C59 F18 -95.0(5)
C55 C56 C59 F16A 112.8(8)
C55 C56 C59 F17A -128.5(7)
C55 C56 C59 F18A -13.1(8)
C55 C56 C59 F16B 58.9(4)
C55 C56 C59 F17B -176.8(5)
C55 C56 C59 F18B -56.0(5)
C57 C52 C53 C54 -2.0(3)
C57 C52 B1 C36 33.6(2)
C57 C52 B1 C44 150.36(16)
C57 C52 B1 C60 -88.4(2)
C57 C56 C59 F16 -147.9(4)
C57 C56 C59 F17 -30.9(4)
C57 C56 C59 F18 84.5(5)
C57 C56 C59 F16A -67.6(8)
C57 C56 C59 F17A 51.0(7)
C57 C56 C59 F18A 166.4(8)
C57 C56 C59 F16B -121.6(4)
C57 C56 C59 F17B 2.8(6)
C57 C56 C59 F18B 123.5(4)
C58 C54 C55 C56 -176.9(2)
C59 C56 C57 C52 -179.69(19)
C60 C61 C62 C63 -0.4(3)
C60 C61 C62 C66 -179.63(19)
C61 C60 C65 C64 -2.3(3)
C61 C60 B1 C36 150.15(17)
C61 C60 B1 C44 33.4(2)
C61 C60 B1 C52 -87.81(19)
C61 C62 C63 C64 -1.2(3)
C61 C62 C66 F19 10.9(8)
C61 C62 C66 F20 130.9(6)
C61 C62 C66 F21 -114.1(7)
C61 C62 C66 F19A -24.5(4)
C61 C62 C66 F20A 96.0(4)
C61 C62 C66 F21A -142.0(3)
C61 C62 C66 F19B -173.6(5)
C61 C62 C66 F20B -50.2(5)
C61 C62 C66 F21B 65.4(5)
C62 C63 C64 C65 1.0(3)
C62 C63 C64 C67 -179.7(2)
C63 C62 C66 F19 -168.3(7)
C63 C62 C66 F20 -48.4(7)
C63 C62 C66 F21 66.6(7)
C63 C62 C66 F19A 156.2(3)
C63 C62 C66 F20A -83.2(4)
C63 C62 C66 F21A 38.7(4)
C63 C62 C66 F19B 7.1(6)
C63 C62 C66 F20B 130.6(5)
C63 C62 C66 F21B -113.8(5)
C63 C64 C65 C60 0.9(3)
C63 C64 C67 F22 65.1(4)
C63 C64 C67 F23 -47.9(4)
C63 C64 C67 F24 -165.5(4)
C63 C64 C67 F22A -20.5(7)
C63 C64 C67 F23A -143.2(5)
C63 C64 C67 F24A 108.0(6)
C63 C64 C67 F22B 43.4(8)
C63 C64 C67 F23B -71.4(11)
C63 C64 C67 F24B 159.1(11)
C65 C60 C61 C62 2.1(3)
C65 C60 B1 C36 -35.1(2)
C65 C60 B1 C44 -151.80(17)
C65 C60 B1 C52 87.0(2)
C65 C64 C67 F22 -115.5(4)
C65 C64 C67 F23 131.5(3)
C65 C64 C67 F24 13.9(5)
C65 C64 C67 F22A 158.8(7)
C65 C64 C67 F23A 36.1(6)
C65 C64 C67 F24A -72.7(7)
C65 C64 C67 F22B -137.3(8)
C65 C64 C67 F23B 107.9(11)
C65 C64 C67 F24B -21.5(11)
C66 C62 C63 C64 178.1(2)
C67 C64 C65 C60 -178.47(19)
B1 C36 C37 C38 174.25(17)
B1 C36 C41 C40 -173.80(17)
B1 C44 C45 C46 -175.90(17)
B1 C44 C49 C48 175.97(17)
B1 C52 C53 C54 -176.13(17)
B1 C52 C57 C56 175.82(17)
B1 C60 C61 C62 177.20(17)
B1 C60 C65 C64 -177.41(17)
